data_4063437
loop_
_publ_author_name
'Chapp, Timothy W.'
'Glueck, David S.'
'Golen, James A.'
'Moore, Curtis E.'
'Rheingold, Arnold L.'

_publ_section_title
;
 Platinum-Catalyzed Asymmetric Alkylation of Bis(isitylphosphino)ethane:
 Stereoselectivity Reversal in Successive Formation of Two P&#x2212;C
 Bonds
;
_journal_issue 2
_journal_name_full Organometallics
_journal_page_first 378
_journal_paper_doi 10.1021/om900800z
_journal_volume 29
_journal_year 2010
_chemical_formula_sum 'C32 H52 P2'
_chemical_formula_weight 498.68
_chemical_name_systematic
; 

 ? 

;
_space_group_IT_number 15
_symmetry_cell_setting monoclinic
_symmetry_space_group_name_Hall '-C 2yc'
_symmetry_space_group_name_H-M 'C 1 2/c 1'
_atom_sites_solution_hydrogens geom
_atom_sites_solution_primary direct
_atom_sites_solution_secondary difmap
_audit_creation_method SHELXL-97
_cell_angle_alpha 90.00
_cell_angle_beta 107.001(2)
_cell_angle_gamma 90.00
_cell_formula_units_Z 4
_cell_length_a 34.140(5)
_cell_length_b 5.9658(9)
_cell_length_c 16.029(2)
_cell_measurement_reflns_used 4895
_cell_measurement_temperature 296(2)
_cell_measurement_theta_max 26.17
_cell_measurement_theta_min 2.50
_cell_volume 3122.0(8)
_computing_cell_refinement 'Bruker SMART'
_computing_data_collection 'Bruker SMART'
_computing_data_reduction 'Bruker SAINT'
_computing_molecular_graphics 'Bruker SHELXTL'
_computing_publication_material 'Bruker SHELXTL'
_computing_structure_refinement 'SHELXL-97 (Sheldrick, 1997)'
_computing_structure_solution 'SHELXS-97 (Sheldrick, 1990)'
_diffrn_ambient_temperature 296(2)
_diffrn_measured_fraction_theta_full 0.970
_diffrn_measured_fraction_theta_max 0.967
_diffrn_measurement_device_type 'CCD area detector'
_diffrn_measurement_method 'phi and omega scans'
_diffrn_radiation_monochromator graphite
_diffrn_radiation_source 'fine-focus sealed tube'
_diffrn_radiation_type MoK\a
_diffrn_radiation_wavelength 0.71073
_diffrn_reflns_av_R_equivalents 0.0367
_diffrn_reflns_av_sigmaI/netI 0.0280
_diffrn_reflns_limit_h_max 42
_diffrn_reflns_limit_h_min -42
_diffrn_reflns_limit_k_max 7
_diffrn_reflns_limit_k_min -7
_diffrn_reflns_limit_l_max 19
_diffrn_reflns_limit_l_min -19
_diffrn_reflns_number 13615
_diffrn_reflns_theta_full 25.00
_diffrn_reflns_theta_max 26.30
_diffrn_reflns_theta_min 1.25
_exptl_absorpt_coefficient_mu 0.156
_exptl_absorpt_correction_T_max 0.9459
_exptl_absorpt_correction_T_min 0.9330
_exptl_absorpt_correction_type multi-scan
_exptl_absorpt_process_details SADABS
_exptl_crystal_colour colourless
_exptl_crystal_density_diffrn 1.061
_exptl_crystal_density_method 'not measured'
_exptl_crystal_description block
_exptl_crystal_F_000 1096
_exptl_crystal_size_max 0.45
_exptl_crystal_size_mid 0.40
_exptl_crystal_size_min 0.36
_refine_diff_density_max 0.422
_refine_diff_density_min -0.396
_refine_diff_density_rms 0.045
_refine_ls_extinction_method none
_refine_ls_goodness_of_fit_ref 1.086
_refine_ls_hydrogen_treatment mixed
_refine_ls_matrix_type full
_refine_ls_number_parameters 158
_refine_ls_number_reflns 3061
_refine_ls_number_restraints 0
_refine_ls_restrained_S_all 1.086
_refine_ls_R_factor_all 0.0604
_refine_ls_R_factor_gt 0.0510
_refine_ls_shift/su_max 0.001
_refine_ls_shift/su_mean 0.000
_refine_ls_structure_factor_coef Fsqd
_refine_ls_weighting_details 'calc w=1/[\s^2^(Fo^2^)+(0.0700P)^2^+3.0000P] where P=(Fo^2^+2Fc^2^)/3'
_refine_ls_weighting_scheme calc
_refine_ls_wR_factor_gt 0.1407
_refine_ls_wR_factor_ref 0.1486
_reflns_number_gt 2577
_reflns_number_total 3061
_reflns_threshold_expression >2sigma(I)
_cod_data_source_file om900800z_si_002.cif
_cod_data_source_block glu274
_cod_depositor_comments
;
The following automatic conversions were performed:

'_symmetry_cell_setting' value 'Monoclinic' changed to 'monoclinic'
according to the built-in table from CIF Core dictionary named
'cif_core.dic' version 2.4.1 from 2010-06-29.

Automatic conversion script
Id: cif_fix_values 1673 2011-04-08 12:14:43Z adriana 
;
_cod_original_sg_symbol_H-M C2/c
_cod_database_code 4063437

loop_
_symmetry_equiv_pos_as_xyz
'x, y, z'
'-x, y, -z+1/2'
'x+1/2, y+1/2, z'
'-x+1/2, y+1/2, -z+1/2'
'-x, -y, -z'
'x, -y, z-1/2'
'-x+1/2, -y+1/2, -z'
'x+1/2, -y+1/2, z-1/2'

loop_
_atom_site_label
_atom_site_type_symbol
_atom_site_fract_x
_atom_site_fract_y
_atom_site_fract_z
_atom_site_U_iso_or_equiv
_atom_site_adp_type
_atom_site_occupancy
_atom_site_symmetry_multiplicity
_atom_site_calc_flag
_atom_site_refinement_flags
_atom_site_disorder_assembly
_atom_site_disorder_group
P1 P 0.038106(16) 0.10698(10) 0.34880(4) 0.0473(2) Uani 1 1 d . . .
C1 C 0.02275(6) 0.3518(3) 0.27602(13) 0.0392(4) Uani 1 1 d . . .
H1A H 0.0288 0.4875 0.3108 0.047 Uiso 1 1 calc R . .
H1B H 0.0390 0.3545 0.2355 0.047 Uiso 1 1 calc R . .
C2 C 0.08952(5) 0.1934(3) 0.41556(11) 0.0296(4) Uani 1 1 d . . .
C3 C 0.09465(5) 0.3260(3) 0.49111(12) 0.0313(4) Uani 1 1 d . . .
C4 C 0.13401(6) 0.3760(3) 0.54303(13) 0.0374(4) Uani 1 1 d . . .
H4A H 0.1372 0.4610 0.5932 0.045 Uiso 1 1 calc R . .
C5 C 0.16884(6) 0.3034(4) 0.52270(13) 0.0398(5) Uani 1 1 d . . .
C6 C 0.16327(6) 0.1787(3) 0.44772(13) 0.0392(5) Uani 1 1 d . . .
H6A H 0.1863 0.1301 0.4330 0.047 Uiso 1 1 calc R . .
C7 C 0.12472(6) 0.1223(3) 0.39303(12) 0.0341(4) Uani 1 1 d . . .
C8 C 0.05861(6) 0.4195(3) 0.51823(12) 0.0337(4) Uani 1 1 d . . .
H8A H 0.0340 0.4023 0.4685 0.040 Uiso 1 1 calc R . .
C9 C 0.06338(7) 0.6679(4) 0.54058(18) 0.0567(6) Uani 1 1 d . . .
H9A H 0.0406 0.7174 0.5595 0.085 Uiso 1 1 calc R . .
H9B H 0.0642 0.7513 0.4899 0.085 Uiso 1 1 calc R . .
H9C H 0.0884 0.6915 0.5864 0.085 Uiso 1 1 calc R . .
C10 C 0.05186(7) 0.2864(4) 0.59393(15) 0.0510(6) Uani 1 1 d . . .
H10A H 0.0497 0.1299 0.5794 0.077 Uiso 1 1 calc R . .
H10B H 0.0271 0.3359 0.6050 0.077 Uiso 1 1 calc R . .
H10C H 0.0746 0.3096 0.6451 0.077 Uiso 1 1 calc R . .
C11 C 0.21162(6) 0.3658(4) 0.57950(15) 0.0519(6) Uani 1 1 d . . .
H11A H 0.2310 0.2934 0.5535 0.062 Uiso 1 1 calc R . .
C12 C 0.22062(9) 0.2775(6) 0.67017(19) 0.0920(11) Uani 1 1 d . . .
H12A H 0.2477 0.3221 0.7034 0.138 Uiso 1 1 calc R . .
H12B H 0.2189 0.1168 0.6686 0.138 Uiso 1 1 calc R . .
H12C H 0.2011 0.3366 0.6969 0.138 Uiso 1 1 calc R . .
C13 C 0.21931(10) 0.6112(6) 0.5786(2) 0.1039(14) Uani 1 1 d . . .
H13A H 0.2465 0.6434 0.6147 0.156 Uiso 1 1 calc R . .
H13B H 0.1999 0.6897 0.6007 0.156 Uiso 1 1 calc R . .
H13C H 0.2165 0.6589 0.5199 0.156 Uiso 1 1 calc R . .
C14 C 0.12243(6) -0.0124(3) 0.31083(13) 0.0401(5) Uani 1 1 d . . .
H14A H 0.0937 -0.0151 0.2752 0.048 Uiso 1 1 calc R . .
C15 C 0.13575(10) -0.2534(4) 0.33312(17) 0.0730(8) Uani 1 1 d . . .
H15A H 0.1196 -0.3184 0.3669 0.110 Uiso 1 1 calc R . .
H15B H 0.1642 -0.2565 0.3662 0.110 Uiso 1 1 calc R . .
H15C H 0.1319 -0.3375 0.2803 0.110 Uiso 1 1 calc R . .
C16 C 0.14722(9) 0.0941(4) 0.25619(16) 0.0598(6) Uani 1 1 d . . .
H16A H 0.1375 0.2437 0.2403 0.090 Uiso 1 1 calc R . .
H16B H 0.1442 0.0068 0.2044 0.090 Uiso 1 1 calc R . .
H16C H 0.1756 0.0991 0.2895 0.090 Uiso 1 1 calc R . .
H1 H 0.0173(10) 0.111(6) 0.400(2) 0.118(12) Uiso 1 1 d . . .

loop_
_atom_site_aniso_label
_atom_site_aniso_U_11
_atom_site_aniso_U_22
_atom_site_aniso_U_33
_atom_site_aniso_U_23
_atom_site_aniso_U_13
_atom_site_aniso_U_12
P1 0.0333(3) 0.0475(3) 0.0469(4) 0.0156(2) -0.0104(3) -0.0140(2)
C1 0.0328(11) 0.0401(10) 0.0358(11) 0.0031(8) -0.0039(9) -0.0049(8)
C2 0.0255(9) 0.0313(9) 0.0281(9) 0.0030(7) 0.0016(7) -0.0015(7)
C3 0.0273(9) 0.0342(9) 0.0299(9) 0.0029(7) 0.0047(7) -0.0003(7)
C4 0.0323(10) 0.0452(11) 0.0306(10) -0.0063(8) 0.0030(8) -0.0018(8)
C5 0.0279(10) 0.0505(11) 0.0362(11) -0.0028(9) 0.0017(8) -0.0023(8)
C6 0.0267(10) 0.0496(11) 0.0390(11) -0.0048(9) 0.0060(8) 0.0015(8)
C7 0.0308(10) 0.0371(9) 0.0313(10) -0.0008(7) 0.0045(8) -0.0001(7)
C8 0.0287(9) 0.0379(10) 0.0322(10) -0.0013(7) 0.0052(8) 0.0015(7)
C9 0.0521(14) 0.0353(11) 0.0878(19) 0.0027(11) 0.0287(13) 0.0045(9)
C10 0.0605(14) 0.0426(11) 0.0612(14) 0.0078(10) 0.0355(12) 0.0078(10)
C11 0.0286(11) 0.0764(16) 0.0448(13) -0.0126(11) 0.0012(10) -0.0050(10)
C12 0.0576(18) 0.114(3) 0.075(2) 0.0290(19) -0.0265(16) -0.0290(17)
C13 0.065(2) 0.103(3) 0.109(3) 0.037(2) -0.0285(19) -0.0483(18)
C14 0.0362(11) 0.0457(11) 0.0358(10) -0.0074(8) 0.0063(8) 0.0021(8)
C15 0.121(2) 0.0417(13) 0.0561(16) -0.0070(11) 0.0249(16) 0.0012(14)
C16 0.0783(18) 0.0633(15) 0.0421(13) -0.0064(11) 0.0241(13) -0.0057(13)

loop_
_atom_type_symbol
_atom_type_description
_atom_type_scat_dispersion_real
_atom_type_scat_dispersion_imag
_atom_type_scat_source
C C 0.0033 0.0016 'International Tables Vol C Tables 4.2.6.8 and 6.1.1.4'
H H 0.0000 0.0000 'International Tables Vol C Tables 4.2.6.8 and 6.1.1.4'
P P 0.1023 0.0942 'International Tables Vol C Tables 4.2.6.8 and 6.1.1.4'

loop_
_geom_angle_atom_site_label_1
_geom_angle_atom_site_label_2
_geom_angle_atom_site_label_3
_geom_angle
_geom_angle_site_symmetry_1
_geom_angle_site_symmetry_3
_geom_angle_publ_flag
C2 P1 C1 101.06(8) . . ?
C2 P1 H1 104.3(16) . . ?
C1 P1 H1 106.9(16) . . ?
C1 C1 P1 113.50(11) 2 . ?
C1 C1 H1A 108.9 2 . ?
P1 C1 H1A 108.9 . . ?
C1 C1 H1B 108.9 2 . ?
P1 C1 H1B 108.9 . . ?
H1A C1 H1B 107.7 . . ?
C3 C2 C7 118.92(16) . . ?
C3 C2 P1 120.83(13) . . ?
C7 C2 P1 120.23(14) . . ?
C4 C3 C2 119.25(16) . . ?
C4 C3 C8 118.04(16) . . ?
C2 C3 C8 122.71(16) . . ?
C3 C4 C5 122.42(18) . . ?
C3 C4 H4A 118.8 . . ?
C5 C4 H4A 118.8 . . ?
C6 C5 C4 117.57(18) . . ?
C6 C5 C11 121.08(18) . . ?
C4 C5 C11 121.32(18) . . ?
C5 C6 C7 122.91(17) . . ?
C5 C6 H6A 118.5 . . ?
C7 C6 H6A 118.5 . . ?
C6 C7 C2 118.89(17) . . ?
C6 C7 C14 118.13(16) . . ?
C2 C7 C14 122.97(17) . . ?
C9 C8 C10 110.53(18) . . ?
C9 C8 C3 112.55(16) . . ?
C10 C8 C3 111.03(15) . . ?
C9 C8 H8A 107.5 . . ?
C10 C8 H8A 107.5 . . ?
C3 C8 H8A 107.5 . . ?
C8 C9 H9A 109.5 . . ?
C8 C9 H9B 109.5 . . ?
H9A C9 H9B 109.5 . . ?
C8 C9 H9C 109.5 . . ?
H9A C9 H9C 109.5 . . ?
H9B C9 H9C 109.5 . . ?
C8 C10 H10A 109.5 . . ?
C8 C10 H10B 109.5 . . ?
H10A C10 H10B 109.5 . . ?
C8 C10 H10C 109.5 . . ?
H10A C10 H10C 109.5 . . ?
H10B C10 H10C 109.5 . . ?
C13 C11 C12 111.7(3) . . ?
C13 C11 C5 112.0(2) . . ?
C12 C11 C5 112.6(2) . . ?
C13 C11 H11A 106.7 . . ?
C12 C11 H11A 106.7 . . ?
C5 C11 H11A 106.7 . . ?
C11 C12 H12A 109.5 . . ?
C11 C12 H12B 109.5 . . ?
H12A C12 H12B 109.5 . . ?
C11 C12 H12C 109.5 . . ?
H12A C12 H12C 109.5 . . ?
H12B C12 H12C 109.5 . . ?
C11 C13 H13A 109.5 . . ?
C11 C13 H13B 109.5 . . ?
H13A C13 H13B 109.5 . . ?
C11 C13 H13C 109.5 . . ?
H13A C13 H13C 109.5 . . ?
H13B C13 H13C 109.5 . . ?
C15 C14 C16 110.58(19) . . ?
C15 C14 C7 111.06(18) . . ?
C16 C14 C7 112.32(17) . . ?
C15 C14 H14A 107.6 . . ?
C16 C14 H14A 107.6 . . ?
C7 C14 H14A 107.6 . . ?
C14 C15 H15A 109.5 . . ?
C14 C15 H15B 109.5 . . ?
H15A C15 H15B 109.5 . . ?
C14 C15 H15C 109.5 . . ?
H15A C15 H15C 109.5 . . ?
H15B C15 H15C 109.5 . . ?
C14 C16 H16A 109.5 . . ?
C14 C16 H16B 109.5 . . ?
H16A C16 H16B 109.5 . . ?
C14 C16 H16C 109.5 . . ?
H16A C16 H16C 109.5 . . ?
H16B C16 H16C 109.5 . . ?

loop_
_geom_bond_atom_site_label_1
_geom_bond_atom_site_label_2
_geom_bond_distance
_geom_bond_site_symmetry_2
_geom_bond_publ_flag
P1 C2 1.8421(18) . ?
P1 C1 1.8471(19) . ?
P1 H1 1.23(3) . ?
C1 C1 1.534(4) 2 ?
C1 H1A 0.9700 . ?
C1 H1B 0.9700 . ?
C2 C3 1.414(3) . ?
C2 C7 1.417(2) . ?
C3 C4 1.390(3) . ?
C3 C8 1.525(2) . ?
C4 C5 1.391(3) . ?
C4 H4A 0.9300 . ?
C5 C6 1.378(3) . ?
C5 C11 1.524(3) . ?
C6 C7 1.392(3) . ?
C6 H6A 0.9300 . ?
C7 C14 1.526(3) . ?
C8 C9 1.522(3) . ?
C8 C10 1.523(3) . ?
C8 H8A 0.9800 . ?
C9 H9A 0.9600 . ?
C9 H9B 0.9600 . ?
C9 H9C 0.9600 . ?
C10 H10A 0.9600 . ?
C10 H10B 0.9600 . ?
C10 H10C 0.9600 . ?
C11 C13 1.488(4) . ?
C11 C12 1.491(4) . ?
C11 H11A 0.9800 . ?
C12 H12A 0.9600 . ?
C12 H12B 0.9600 . ?
C12 H12C 0.9600 . ?
C13 H13A 0.9600 . ?
C13 H13B 0.9600 . ?
C13 H13C 0.9600 . ?
C14 C15 1.519(3) . ?
C14 C16 1.524(3) . ?
C14 H14A 0.9800 . ?
C15 H15A 0.9600 . ?
C15 H15B 0.9600 . ?
C15 H15C 0.9600 . ?
C16 H16A 0.9600 . ?
C16 H16B 0.9600 . ?
C16 H16C 0.9600 . ?
